data_2020543
loop_
_publ_author_name
'Yahsi, Yasemin'

_publ_section_title
;
 X-ray characterization and magnetic properties of dioxygen-bridged Cu^II^
 and Mn^III^ Schiff base complexes
;
_journal_issue 7
_journal_name_full 'Acta Crystallographica Section C'
_journal_page_first 585
_journal_page_last 592
_journal_paper_doi 10.1107/S2053229616008974
_journal_volume 72
_journal_year 2016
_chemical_formula_iupac
;
[Mn (C18 H16 Cl2 N2 O2) (H2 O)2]2
[Mn2 (C18 H16 Cl2 N2 O2)2 (H2 O)2] (Cl O4)4, 2C2 H6 O
;
_chemical_formula_sum 'C76 H88 Cl12 Mn4 N8 O32'
_chemical_formula_weight 2270.70
_chemical_name_systematic
;Bis(diaqua{4,4'-dichloro-2,2'-[(1,1-dimethylethane-1,2-diyl)bis(nitrilomethanylylidene)]diphenolato}manganese(III))
bis{\m-4,4'-dichloro-2,2'-[(1,1-dimethylethane-1,2-diyl)bis(nitrilomethanylylidene)]diphenolato}bis[aquamanganese(III)]
tetrakis(perchlorate) ethanol disolvate
;
_space_group_crystal_system monoclinic
_space_group_IT_number 14
_space_group_name_Hall '-P 2yn'
_space_group_name_H-M_alt 'P 1 21/n 1'
_symmetry_space_group_name_Hall '-P 2yn'
_symmetry_space_group_name_H-M 'P 1 21/n 1'
_atom_sites_solution_hydrogens mixed
_atom_sites_solution_primary direct
_atom_sites_solution_secondary difmap
_audit_creation_method SHELXL-2014/7
_cell_angle_alpha 90
_cell_angle_beta 91.66(3)
_cell_angle_gamma 90
_cell_formula_units_Z 2
_cell_length_a 14.126(3)
_cell_length_b 19.394(4)
_cell_length_c 17.020(3)
_cell_measurement_reflns_used 18864
_cell_measurement_temperature 293(2)
_cell_measurement_theta_max 26.11
_cell_measurement_theta_min 1.20
_cell_volume 4660.8(16)
_computing_cell_refinement
;
APEX2 (Bruker, 2007)
;
_computing_data_collection
;
APEX2 (Bruker, 2007)
;
_computing_data_reduction
;
SAINT (Bruker, 2007)
;
_computing_molecular_graphics
;
SHELXTL (Sheldrick, 2008)
;
_computing_publication_material
;
SHELXTL (Sheldrick, 2008)
;
_computing_structure_refinement
;
SHELXL2014 (Sheldrick, 2015)
;
_computing_structure_solution
;
SHELXS97 (Sheldrick, 2008)
;
_diffrn_ambient_temperature 293(2)
_diffrn_measured_fraction_theta_full 0.996
_diffrn_measured_fraction_theta_max 0.990
_diffrn_measurement_device_type 'Bruker APEXII CCD area-detector'
_diffrn_measurement_method 'phi and omega scans'
_diffrn_radiation_monochromator graphite
_diffrn_radiation_source 'fine-focus sealed tube'
_diffrn_radiation_type MoK\a
_diffrn_radiation_wavelength 0.71073
_diffrn_reflns_av_R_equivalents 0.1113
_diffrn_reflns_limit_h_max 15
_diffrn_reflns_limit_h_min -17
_diffrn_reflns_limit_k_max 22
_diffrn_reflns_limit_k_min -23
_diffrn_reflns_limit_l_max 20
_diffrn_reflns_limit_l_min -20
_diffrn_reflns_number 25449
_diffrn_reflns_theta_full 25.242
_diffrn_reflns_theta_max 25.663
_diffrn_reflns_theta_min 1.592
_exptl_absorpt_coefficient_mu 0.959
_exptl_absorpt_correction_T_max 0.9276
_exptl_absorpt_correction_T_min 0.5509
_exptl_absorpt_correction_type multi-scan
_exptl_absorpt_process_details
;
(SADABS; Bruker, 2007)
;
_exptl_crystal_colour brown
_exptl_crystal_density_diffrn 1.618
_exptl_crystal_description 'prismatic stick'
_exptl_crystal_F_000 2320
_exptl_crystal_size_max 0.710
_exptl_crystal_size_mid 0.140
_exptl_crystal_size_min 0.080
_refine_diff_density_max 0.322
_refine_diff_density_min -0.329
_refine_ls_extinction_method none
_refine_ls_goodness_of_fit_ref 1.024
_refine_ls_hydrogen_treatment mixed
_refine_ls_matrix_type full
_refine_ls_number_parameters 779
_refine_ls_number_reflns 8761
_refine_ls_number_restraints 718
_refine_ls_restrained_S_all 1.027
_refine_ls_R_factor_all 0.1820
_refine_ls_R_factor_gt 0.0813
_refine_ls_shift/su_max 0.000
_refine_ls_shift/su_mean 0.000
_refine_ls_structure_factor_coef Fsqd
_refine_ls_weighting_details 'w=1/[\s^2^(Fo^2^)+(0.0642P)^2^] where P=(Fo^2^+2Fc^2^)/3'
_refine_ls_weighting_scheme calc
_refine_ls_wR_factor_gt 0.1547
_refine_ls_wR_factor_ref 0.1877
_reflns_number_gt 3921
_reflns_number_total 8761
_reflns_threshold_expression 'I > 2\s(I)'
_cod_data_source_file uk3124sup1.cif
_cod_data_source_block 2
_cod_depositor_comments 'Adding full bibliography for 2020542--2020543.cif.'
_cod_original_cell_volume 4660.9(16)
_cod_database_code 2020543
_cod_database_fobs_code 2020543
_shelx_space_group_comment
;
The symmetry employed for this shelxl refinement is uniquely defined
by the following loop, which should always be used as a source of
symmetry information in preference to the above space-group names.
They are only intended as comments.
;
_shelx_estimated_absorpt_t_min 0.549
_shelx_estimated_absorpt_t_max 0.927

loop_
_space_group_symop_operation_xyz
'x, y, z'
'-x+1/2, y+1/2, -z+1/2'
'-x, -y, -z'
'x-1/2, -y-1/2, z-1/2'

loop_
_atom_site_type_symbol
_atom_site_label
_atom_site_fract_x
_atom_site_fract_y
_atom_site_fract_z
_atom_site_U_iso_or_equiv
_atom_site_adp_type
_atom_site_calc_flag
_atom_site_occupancy
_atom_site_disorder_assembly
_atom_site_disorder_group
Mn Mn1 0.60282(7) 0.04061(6) 0.51427(6) 0.0537(3) Uani d 1 . .
Mn Mn2 0.89784(8) 0.88349(6) 0.49822(6) 0.0573(3) Uani d 1 . .
N N1 0.6210(4) 0.1205(3) 0.5853(3) 0.0554(15) Uani d 1 . .
N N2 0.5566(4) 0.1123(3) 0.4421(3) 0.0544(14) Uani d 1 . .
N N3 0.9319(5) 0.8134(3) 0.5778(4) 0.0728(18) Uani d 1 . .
N N4 0.9094(4) 0.8030(3) 0.4291(4) 0.0683(17) Uani d 1 . .
O O1 0.6483(3) -0.0228(3) 0.5874(3) 0.0620(13) Uani d 1 . .
O O2 0.5589(3) -0.0286(2) 0.4436(2) 0.0564(12) Uani d 1 . .
O O3 0.7418(3) 0.0460(3) 0.4567(3) 0.0683(14) Uani d 1 . .
H H3B 0.755(5) 0.0692(17) 0.417(2) 0.102 Uiso d 1 . .
H H3A 0.772(4) 0.0089(15) 0.453(3) 0.102 Uiso d 1 . .
O O4 0.8916(4) 0.9561(3) 0.5711(3) 0.0753(15) Uani d 1 . .
O O5 0.8670(4) 0.9427(3) 0.4144(3) 0.0710(14) Uani d 1 . .
Cl Cl1 0.7021(2) 0.0044(2) 0.92858(14) 0.1476(13) Uani d 1 . .
Cl Cl2 0.5916(2) -0.01498(18) 0.10161(13) 0.1290(11) Uani d 1 . .
Cl Cl3 0.9666(2) 0.95883(17) 0.91094(14) 0.1278(10) Uani d 1 . .
Cl Cl4 0.8513(3) 0.89463(17) 0.07437(14) 0.1330(11) Uani d 1 . .
C C1 0.6425(5) 0.1150(4) 0.6607(4) 0.0608(19) Uani d 1 . .
H H1 0.6471 0.1553 0.6901 0.073 Uiso calc 1 . .
C C2 0.6592(5) 0.0512(5) 0.7002(4) 0.064(2) Uani d 1 . .
C C3 0.6723(5) 0.0560(5) 0.7836(5) 0.079(3) Uani d 1 . .
H H3 0.6698 0.0987 0.8082 0.095 Uiso calc 1 . .
C C4 0.6885(6) -0.0018(7) 0.8268(5) 0.089(3) Uani d 1 . .
C C5 0.6947(6) -0.0660(6) 0.7912(5) 0.089(3) Uani d 1 . .
H H5 0.7070 -0.1051 0.8214 0.107 Uiso calc 1 . .
C C6 0.6824(5) -0.0717(5) 0.7102(4) 0.069(2) Uani d 1 . .
H H6 0.6871 -0.1145 0.6861 0.083 Uiso calc 1 . .
C C7 0.6633(5) -0.0137(4) 0.6655(4) 0.0578(19) Uani d 1 . .
C C8 0.5453(5) 0.1045(4) 0.3657(5) 0.063(2) Uani d 1 . .
H H8 0.5255 0.1421 0.3356 0.076 Uiso calc 1 . .
C C9 0.5622(5) 0.0405(5) 0.3272(4) 0.061(2) Uani d 1 . .
C C10 0.5680(5) 0.0420(5) 0.2442(4) 0.072(2) Uani d 1 . .
H H10 0.5596 0.0835 0.2174 0.086 Uiso calc 1 . .
C C11 0.5859(6) -0.0175(6) 0.2032(4) 0.078(3) Uani d 1 . .
C C12 0.6013(6) -0.0784(6) 0.2415(5) 0.081(3) Uani d 1 . .
H H12 0.6173 -0.1176 0.2133 0.097 Uiso calc 1 . .
C C13 0.5932(5) -0.0822(4) 0.3235(4) 0.066(2) Uani d 1 . .
H H13 0.6010 -0.1240 0.3496 0.080 Uiso calc 1 . .
C C14 0.5734(5) -0.0228(4) 0.3648(4) 0.0542(18) Uani d 1 . .
C C15 0.5358(5) 0.1777(4) 0.4807(4) 0.0605(19) Uani d 1 . .
H H15A 0.4725 0.1764 0.5012 0.073 Uiso calc 1 . .
H H15B 0.5387 0.2151 0.4430 0.073 Uiso calc 1 . .
C C16 0.6089(5) 0.1897(4) 0.5482(4) 0.0573(18) Uani d 1 . .
C C17 0.5733(6) 0.2450(4) 0.6022(5) 0.078(2) Uani d 1 . .
H H17A 0.5529 0.2842 0.5717 0.117 Uiso calc 1 . .
H H17B 0.6233 0.2586 0.6384 0.117 Uiso calc 1 . .
H H17C 0.5210 0.2275 0.6310 0.117 Uiso calc 1 . .
C C18 0.7046(6) 0.2116(4) 0.5155(5) 0.081(2) Uani d 1 . .
H H18A 0.7306 0.1741 0.4861 0.122 Uiso calc 1 . .
H H18B 0.7474 0.2234 0.5582 0.122 Uiso calc 1 . .
H H18C 0.6956 0.2508 0.4817 0.122 Uiso calc 1 . .
C C19 0.9467(6) 0.8288(5) 0.6502(6) 0.085(3) Uani d 1 . .
H H19 0.9660 0.7923 0.6822 0.102 Uiso calc 1 . .
C C20 0.9381(5) 0.8937(4) 0.6894(4) 0.0619(19) Uani d 1 . .
C C21 0.9570(6) 0.8962(5) 0.7706(5) 0.078(2) Uani d 1 . .
H H21 0.9776 0.8571 0.7979 0.093 Uiso calc 1 . .
C C22 0.9443(6) 0.9570(6) 0.8087(5) 0.080(2) Uani d 1 . .
C C23 0.9168(6) 1.0155(5) 0.7722(5) 0.077(2) Uani d 1 . .
H H23 0.9090 1.0558 0.8009 0.093 Uiso calc 1 . .
C C24 0.9004(5) 1.0152(4) 0.6922(5) 0.068(2) Uani d 1 . .
H H24 0.8829 1.0557 0.6666 0.081 Uiso calc 1 . .
C C25 0.9100(5) 0.9539(4) 0.6487(5) 0.066(2) Uani d 1 . .
C C26 0.9036(6) 0.8048(4) 0.3523(5) 0.079(2) Uani d 1 . .
H H26 0.9134 0.7637 0.3256 0.095 Uiso calc 1 . .
C C27 0.8833(5) 0.8646(4) 0.3064(4) 0.063(2) Uani d 1 . .
C C28 0.8799(6) 0.8537(5) 0.2259(5) 0.082(2) Uani d 1 . .
H H28 0.8930 0.8103 0.2056 0.098 Uiso calc 1 . .
C C29 0.8570(6) 0.9075(5) 0.1761(4) 0.079(3) Uani d 1 . .
C C30 0.8389(6) 0.9718(5) 0.2052(5) 0.078(2) Uani d 1 . .
H H30 0.8238 1.0076 0.1708 0.093 Uiso calc 1 . .
C C31 0.8429(5) 0.9838(5) 0.2848(5) 0.071(2) Uani d 1 . .
H H31 0.8311 1.0277 0.3041 0.085 Uiso calc 1 . .
C C32 0.8650(5) 0.9291(4) 0.3374(4) 0.0573(19) Uani d 1 . .
C C33A 0.9614(12) 0.7450(6) 0.5419(9) 0.060(4) Uani d 0.488(13) A 1
C C36A 0.9347(13) 0.6860(9) 0.5960(9) 0.084(6) Uani d 0.488(13) A 1
H H36A 0.8755 0.6963 0.6197 0.126 Uiso calc 0.488(13) A 1
H H36B 0.9830 0.6804 0.6363 0.126 Uiso calc 0.488(13) A 1
H H36C 0.9286 0.6442 0.5660 0.126 Uiso calc 0.488(13) A 1
C C35A 1.0655(14) 0.7374(18) 0.5234(15) 0.093(8) Uani d 0.488(13) A 1
H H35A 1.1033 0.7428 0.5708 0.139 Uiso calc 0.488(13) A 1
H H35B 1.0827 0.7720 0.4861 0.139 Uiso calc 0.488(13) A 1
H H35C 1.0762 0.6925 0.5016 0.139 Uiso calc 0.488(13) A 1
C C34A 0.9011(14) 0.7356(6) 0.4662(10) 0.064(5) Uani d 0.488(13) A 1
H H34A 0.9264 0.6995 0.4335 0.077 Uiso calc 0.488(13) A 1
H H34B 0.8359 0.7250 0.4776 0.077 Uiso calc 0.488(13) A 1
C C33B 0.9521(14) 0.7372(8) 0.4771(11) 0.065(5) Uani d 0.512(13) A 2
C C36B 0.9160(14) 0.6722(9) 0.4363(10) 0.100(7) Uani d 0.512(13) A 2
H H36D 0.9236 0.6336 0.4712 0.149 Uiso calc 0.512(13) A 2
H H36E 0.9514 0.6643 0.3898 0.149 Uiso calc 0.512(13) A 2
H H36F 0.8502 0.6777 0.4220 0.149 Uiso calc 0.512(13) A 2
C C35B 1.0608(14) 0.7392(15) 0.4857(12) 0.072(6) Uani d 0.512(13) A 2
H H35D 1.0876 0.7427 0.4346 0.109 Uiso calc 0.512(13) A 2
H H35E 1.0831 0.6979 0.5111 0.109 Uiso calc 0.512(13) A 2
H H35F 1.0797 0.7785 0.5167 0.109 Uiso calc 0.512(13) A 2
C C34B 0.9085(14) 0.7424(9) 0.5602(10) 0.071(5) Uani d 0.512(13) A 2
H H34C 0.8406 0.7347 0.5583 0.085 Uiso calc 0.512(13) A 2
H H34D 0.9384 0.7108 0.5974 0.085 Uiso calc 0.512(13) A 2
Cl Cl6A 0.6513(16) 0.7253(10) 0.7491(12) 0.128(7) Uani d 0.43(3) B 3
O O12A 0.7325(16) 0.7630(15) 0.7680(17) 0.131(10) Uani d 0.43(3) B 3
O O13A 0.5802(14) 0.7682(11) 0.717(2) 0.137(9) Uani d 0.43(3) B 3
O O14A 0.619(2) 0.6869(15) 0.8136(15) 0.132(10) Uani d 0.43(3) B 3
O O15A 0.672(3) 0.6743(12) 0.6892(16) 0.205(12) Uani d 0.43(3) B 3
Cl Cl6B 0.6451(12) 0.7348(8) 0.7472(10) 0.123(5) Uani d 0.57(3) B 4
O O12B 0.5857(15) 0.7835(10) 0.7791(17) 0.161(8) Uani d 0.57(3) B 4
O O13B 0.599(2) 0.7030(18) 0.6827(12) 0.221(11) Uani d 0.57(3) B 4
O O14B 0.7364(14) 0.7549(14) 0.7297(17) 0.146(8) Uani d 0.57(3) B 4
O O15B 0.652(2) 0.6748(13) 0.8005(17) 0.157(9) Uani d 0.57(3) B 4
Cl Cl5A 0.2133(8) 0.8144(6) 0.7192(7) 0.097(3) Uani d 0.75(2) C 5
O O8A 0.3081(9) 0.8034(11) 0.7021(11) 0.156(7) Uani d 0.75(2) C 5
O O9A 0.2064(12) 0.8563(7) 0.7876(6) 0.143(6) Uani d 0.75(2) C 5
O O10A 0.1693(14) 0.8528(9) 0.6537(9) 0.102(6) Uani d 0.75(2) C 5
O O11A 0.1630(9) 0.7540(6) 0.7290(10) 0.146(6) Uani d 0.75(2) C 5
Cl Cl5B 0.208(2) 0.8058(18) 0.7032(18) 0.093(7) Uani d 0.25(2) C 6
O O8B 0.150(3) 0.813(3) 0.768(2) 0.148(14) Uani d 0.25(2) C 6
O O9B 0.189(3) 0.7412(15) 0.667(3) 0.148(14) Uani d 0.25(2) C 6
O O10B 0.304(3) 0.809(3) 0.735(3) 0.129(15) Uani d 0.25(2) C 6
O O11B 0.192(4) 0.856(2) 0.646(2) 0.081(13) Uani d 0.25(2) C 6
O O16A 0.6738(16) 0.7300(11) 0.5408(14) 0.167(9) Uani d 0.454(12) D 7
H H16A 0.6857 0.7278 0.5882 0.250 Uiso calc 0.454(12) D 7
C C38A 0.682(4) 0.6168(15) 0.485(3) 0.262(18) Uani d 0.454(12) D 7
H H38A 0.7014 0.5857 0.5260 0.392 Uiso calc 0.454(12) D 7
H H38B 0.7371 0.6377 0.4628 0.392 Uiso calc 0.454(12) D 7
H H38C 0.6477 0.5919 0.4444 0.392 Uiso calc 0.454(12) D 7
C C37A 0.621(2) 0.6706(19) 0.517(3) 0.243(17) Uani d 0.454(12) D 7
H H37A 0.5742 0.6839 0.4769 0.292 Uiso calc 0.454(12) D 7
H H37B 0.5884 0.6523 0.5612 0.292 Uiso calc 0.454(12) D 7
O O16B 0.6680(9) 0.7576(8) 0.4231(9) 0.136(6) Uani d 0.546(12) D 8
H H16B 0.6744 0.7651 0.3761 0.204 Uiso calc 0.546(12) D 8
C C38B 0.640(3) 0.6679(13) 0.5170(17) 0.194(13) Uani d 0.546(12) D 8
H H38D 0.6316 0.6189 0.5211 0.291 Uiso calc 0.546(12) D 8
H H38E 0.6940 0.6818 0.5487 0.291 Uiso calc 0.546(12) D 8
H H38F 0.5845 0.6909 0.5350 0.291 Uiso calc 0.546(12) D 8
C C37B 0.655(3) 0.6863(10) 0.4352(16) 0.279(15) Uani d 0.546(12) D 8
H H37C 0.7101 0.6618 0.4171 0.335 Uiso calc 0.546(12) D 8
H H37D 0.6007 0.6710 0.4035 0.335 Uiso calc 0.546(12) D 8
O O6 1.0535(4) 0.9097(3) 0.4871(4) 0.113(2) Uani d 1 . .
H H6A 1.1061(16) 0.916(3) 0.5101(19) 0.169 Uiso d 1 . .
H H6B 1.052(3) 0.9369(16) 0.4487(15) 0.169 Uiso d 1 . .
O O7 0.7432(4) 0.8624(3) 0.5121(4) 0.0834(16) Uani d 1 . .
H H7A 0.728(6) 0.8232(16) 0.528(5) 0.125 Uiso d 1 . .
H H7B 0.710(6) 0.891(3) 0.536(5) 0.125 Uiso d 1 . .

loop_
_atom_site_aniso_label
_atom_site_aniso_U_11
_atom_site_aniso_U_22
_atom_site_aniso_U_33
_atom_site_aniso_U_12
_atom_site_aniso_U_13
_atom_site_aniso_U_23
Mn1 0.0575(6) 0.0522(7) 0.0517(6) 0.0069(6) 0.0049(5) -0.0006(5)
Mn2 0.0617(7) 0.0426(7) 0.0677(7) 0.0029(6) 0.0022(5) -0.0010(6)
N1 0.054(3) 0.051(4) 0.062(4) 0.009(3) 0.011(3) -0.006(3)
N2 0.052(3) 0.060(4) 0.051(3) 0.010(3) 0.004(3) 0.003(3)
N3 0.092(5) 0.046(4) 0.079(5) -0.001(3) -0.022(4) -0.001(4)
N4 0.086(5) 0.045(4) 0.075(4) 0.003(3) 0.022(4) 0.002(3)
O1 0.067(3) 0.067(4) 0.052(3) 0.008(3) 0.001(2) -0.001(2)
O2 0.064(3) 0.057(3) 0.049(2) -0.002(2) 0.010(2) -0.004(2)
O3 0.062(3) 0.067(4) 0.076(3) 0.016(3) 0.016(2) 0.006(3)
O4 0.095(4) 0.051(3) 0.079(4) 0.010(3) -0.012(3) -0.006(3)
O5 0.095(4) 0.045(3) 0.074(3) 0.014(3) 0.021(3) 0.000(3)
Cl1 0.163(3) 0.223(4) 0.0567(13) 0.039(2) 0.0056(15) 0.0175(18)
Cl2 0.158(2) 0.174(3) 0.0562(13) -0.016(2) 0.0276(14) -0.0170(15)
Cl3 0.177(3) 0.133(3) 0.0748(16) -0.004(2) 0.0239(16) -0.0113(16)
Cl4 0.213(3) 0.118(3) 0.0684(15) -0.008(2) 0.0062(17) -0.0092(15)
C1 0.064(5) 0.065(5) 0.054(4) 0.023(4) 0.006(3) -0.010(4)
C2 0.058(5) 0.080(6) 0.053(4) 0.016(4) 0.006(3) 0.001(4)
C3 0.075(6) 0.105(8) 0.057(5) 0.010(5) 0.001(4) -0.009(5)
C4 0.077(6) 0.136(10) 0.055(5) 0.020(6) 0.014(4) 0.009(6)
C5 0.070(6) 0.119(9) 0.080(6) 0.004(5) 0.007(5) 0.052(6)
C6 0.068(5) 0.074(6) 0.063(5) -0.003(4) -0.003(4) 0.021(4)
C7 0.042(4) 0.063(5) 0.068(5) 0.004(3) 0.008(3) 0.010(4)
C8 0.047(4) 0.070(6) 0.073(5) 0.005(4) 0.003(4) 0.009(4)
C9 0.051(4) 0.082(6) 0.053(4) 0.001(4) 0.013(3) -0.005(4)
C10 0.067(5) 0.095(7) 0.054(4) -0.009(5) 0.010(4) 0.005(5)
C11 0.070(5) 0.116(8) 0.049(5) -0.013(5) 0.014(4) -0.012(5)
C12 0.074(6) 0.103(8) 0.066(6) -0.011(5) 0.021(4) -0.030(5)
C13 0.062(5) 0.080(6) 0.058(5) -0.006(4) 0.012(4) -0.011(4)
C14 0.051(4) 0.065(6) 0.047(4) -0.003(4) 0.008(3) -0.011(4)
C15 0.067(5) 0.050(5) 0.066(4) 0.013(4) 0.012(4) -0.006(4)
C16 0.073(5) 0.053(5) 0.046(4) 0.006(4) 0.000(3) -0.005(3)
C17 0.099(6) 0.053(5) 0.083(5) 0.016(4) 0.019(5) -0.009(4)
C18 0.071(5) 0.068(6) 0.104(6) -0.011(4) 0.000(5) 0.009(5)
C19 0.097(7) 0.057(6) 0.098(7) 0.002(5) -0.020(5) 0.009(5)
C20 0.077(5) 0.051(5) 0.059(5) -0.001(4) 0.001(4) 0.002(4)
C21 0.086(6) 0.079(7) 0.069(5) -0.012(5) 0.010(4) 0.005(5)
C22 0.090(6) 0.089(7) 0.061(5) -0.007(6) 0.010(4) -0.013(5)
C23 0.079(6) 0.076(7) 0.077(6) -0.008(5) 0.018(4) -0.021(5)
C24 0.061(5) 0.063(6) 0.080(6) 0.008(4) 0.010(4) -0.009(4)
C25 0.060(5) 0.057(6) 0.081(6) 0.005(4) 0.001(4) -0.009(5)
C26 0.114(7) 0.044(5) 0.081(6) 0.003(5) 0.026(5) -0.017(4)
C27 0.066(5) 0.055(6) 0.070(5) -0.006(4) 0.016(4) -0.005(4)
C28 0.105(7) 0.069(6) 0.071(6) -0.003(5) 0.014(5) -0.011(5)
C29 0.096(6) 0.092(8) 0.051(5) -0.020(5) 0.014(4) 0.001(5)
C30 0.090(6) 0.079(7) 0.064(5) 0.003(5) 0.008(4) 0.006(5)
C31 0.072(5) 0.071(6) 0.071(5) 0.009(4) 0.022(4) 0.011(4)
C32 0.058(4) 0.050(5) 0.065(5) 0.002(3) 0.019(4) 0.001(4)
C33A 0.067(8) 0.048(7) 0.064(8) -0.001(6) 0.009(7) 0.004(6)
C36A 0.114(12) 0.058(11) 0.079(10) 0.004(9) -0.003(9) 0.017(8)
C35A 0.080(12) 0.102(14) 0.098(15) 0.012(10) 0.012(12) 0.006(15)
C34A 0.068(8) 0.058(8) 0.066(8) -0.001(7) 0.012(7) -0.012(6)
C33B 0.073(8) 0.045(7) 0.076(8) -0.007(6) 0.004(7) -0.007(6)
C36B 0.126(13) 0.076(12) 0.096(11) -0.008(10) -0.013(10) -0.027(9)
C35B 0.066(10) 0.075(11) 0.077(12) 0.015(8) 0.005(9) 0.015(12)
C34B 0.078(8) 0.064(8) 0.071(8) -0.009(7) 0.001(7) -0.003(7)
Cl6A 0.129(10) 0.098(11) 0.156(10) 0.015(8) -0.020(8) 0.018(8)
O12A 0.115(15) 0.122(16) 0.153(19) -0.016(12) -0.052(13) 0.044(14)
O13A 0.101(12) 0.094(14) 0.21(2) 0.023(10) -0.074(13) 0.037(14)
O14A 0.137(19) 0.094(17) 0.166(17) 0.015(13) 0.021(13) 0.028(14)
O15A 0.21(2) 0.150(18) 0.25(2) 0.016(16) 0.009(18) -0.020(17)
Cl6B 0.122(8) 0.070(6) 0.175(9) 0.003(5) -0.042(7) 0.001(6)
O12B 0.155(14) 0.106(13) 0.223(19) -0.004(11) 0.034(14) 0.019(13)
O13B 0.200(19) 0.25(2) 0.208(17) -0.025(18) -0.031(15) -0.011(16)
O14B 0.123(13) 0.131(14) 0.185(18) -0.020(11) 0.012(11) 0.015(13)
O15B 0.159(17) 0.098(13) 0.214(19) 0.024(12) -0.011(13) 0.039(14)
Cl5A 0.092(4) 0.086(4) 0.113(6) 0.022(3) 0.025(4) 0.013(4)
O8A 0.110(10) 0.162(14) 0.198(15) 0.030(9) 0.051(9) 0.066(12)
O9A 0.211(14) 0.125(11) 0.095(7) 0.020(10) 0.014(8) -0.020(7)
O10A 0.105(11) 0.095(10) 0.106(12) 0.015(7) 0.007(8) 0.022(8)
O11A 0.160(10) 0.097(9) 0.181(14) -0.043(8) 0.023(9) 0.044(10)
Cl5B 0.107(13) 0.092(14) 0.083(10) 0.004(10) 0.035(8) 0.029(9)
O8B 0.16(3) 0.16(3) 0.13(2) 0.00(2) 0.07(2) 0.01(2)
O9B 0.20(3) 0.09(2) 0.15(3) -0.02(2) -0.01(2) 0.03(2)
O10B 0.09(3) 0.11(2) 0.18(3) -0.02(2) -0.03(2) 0.01(2)
O11B 0.12(3) 0.07(2) 0.048(16) 0.000(18) 0.059(17) 0.018(15)
O16A 0.144(13) 0.150(15) 0.208(16) -0.010(11) 0.040(13) -0.009(13)
C38A 0.26(2) 0.26(2) 0.27(2) -0.013(18) 0.020(17) 0.018(18)
C37A 0.242(19) 0.240(19) 0.247(19) 0.005(10) 0.000(10) -0.002(10)
O16B 0.090(8) 0.153(12) 0.166(12) -0.005(8) 0.030(8) -0.065(9)
C38B 0.185(18) 0.179(19) 0.217(19) 0.018(16) -0.004(15) -0.025(16)
C37B 0.273(17) 0.281(17) 0.284(17) 0.006(10) 0.007(10) -0.004(10)
O6 0.070(4) 0.076(4) 0.191(6) -0.005(3) -0.001(4) 0.022(4)
O7 0.068(4) 0.068(4) 0.115(5) 0.002(3) 0.016(3) -0.007(4)

loop_
_atom_type_symbol
_atom_type_description
_atom_type_scat_dispersion_real
_atom_type_scat_dispersion_imag
_atom_type_scat_source
C C 0.0033 0.0016 'International Tables Vol C Tables 4.2.6.8 and 6.1.1.4'
H H 0.0000 0.0000 'International Tables Vol C Tables 4.2.6.8 and 6.1.1.4'
N N 0.0061 0.0033 'International Tables Vol C Tables 4.2.6.8 and 6.1.1.4'
O O 0.0106 0.0060 'International Tables Vol C Tables 4.2.6.8 and 6.1.1.4'
Cl Cl 0.1484 0.1585 'International Tables Vol C Tables 4.2.6.8 and 6.1.1.4'
Mn Mn 0.3368 0.7283 'International Tables Vol C Tables 4.2.6.8 and 6.1.1.4'

loop_
_geom_angle_atom_site_label_1
_geom_angle_atom_site_label_2
_geom_angle_atom_site_label_3
_geom_angle_site_symmetry_3
_geom_angle
_geom_angle_publ_flag
O1 Mn1 O2 . 93.3(2) y
O1 Mn1 N1 . 94.2(2) y
O1 Mn1 N2 . 176.3(2) y
O2 Mn1 N1 . 167.8(2) y
O2 Mn1 N2 . 90.4(2) y
O2 Mn1 O3 . 91.8(2) y
O2 Mn1 O2 3_656 79.98(18) y
N1 Mn1 O3 . 97.6(2) y
O3 Mn1 O2 3_656 170.68(17) y
Mn1 O2 Mn1 3_656 100.02(18) y
N2 Mn1 N1 . 82.1(3) ?
O1 Mn1 O3 . 92.0(2) ?
N2 Mn1 O3 . 88.4(2) ?
O1 Mn1 O2 3_656 92.81(18) ?
N2 Mn1 O2 3_656 87.34(19) ?
N1 Mn1 O2 3_656 90.07(19) ?
O4 Mn2 N3 . 94.5(3) y
O4 Mn2 N4 . 175.2(3) y
O4 Mn2 O7 . 90.2(2) y
O5 Mn2 N3 . 173.8(3) y
O5 Mn2 N4 . 93.0(2) y
O5 Mn2 O4 . 91.7(2) y
O5 Mn2 O7 . 89.2(2) y
N3 Mn2 O6 . 89.6(3) y
N4 Mn2 O7 . 90.9(2) y
O7 Mn2 O6 . 177.3(2) y
N4 Mn2 N3 . 80.8(3) ?
N3 Mn2 O7 . 91.2(3) ?
O5 Mn2 O6 . 90.2(2) ?
O4 Mn2 O6 . 87.2(3) ?
N4 Mn2 O6 . 91.8(3) ?
C1 N1 C16 . 120.4(6) ?
C1 N1 Mn1 . 123.7(5) ?
C16 N1 Mn1 . 115.8(4) ?
C8 N2 C15 . 121.6(6) ?
C8 N2 Mn1 . 124.7(5) ?
C15 N2 Mn1 . 113.7(4) ?
C19 N3 C34B . 116.9(9) ?
C19 N3 C33A . 123.5(9) ?
C19 N3 Mn2 . 122.0(6) ?
C34B N3 Mn2 . 117.8(8) ?
C33A N3 Mn2 . 112.9(7) ?
C26 N4 C34A . 116.9(9) ?
C26 N4 C33B . 122.4(8) ?
C26 N4 Mn2 . 125.1(6) ?
C34A N4 Mn2 . 116.3(8) ?
C33B N4 Mn2 . 111.1(7) ?
C7 O1 Mn1 . 128.0(5) ?
C14 O2 Mn1 . 120.6(4) ?
C14 O2 Mn1 3_656 117.8(4) ?
Mn1 O3 H3B . 127(4) ?
Mn1 O3 H3A . 116(4) ?
H3B O3 H3A . 106.0(13) ?
C25 O4 Mn2 . 128.0(5) ?
C32 O5 Mn2 . 128.6(5) ?
N1 C1 C2 . 124.2(7) ?
N1 C1 H1 . 117.9 ?
C2 C1 H1 . 117.9 ?
C7 C2 C1 . 126.4(6) ?
C7 C2 C3 . 118.3(8) ?
C1 C2 C3 . 115.4(8) ?
C4 C3 C2 . 120.0(9) ?
C4 C3 H3 . 120.0 ?
C2 C3 H3 . 120.0 ?
C3 C4 C5 . 121.1(8) ?
C3 C4 Cl1 . 119.6(9) ?
C5 C4 Cl1 . 119.3(8) ?
C6 C5 C4 . 119.8(8) ?
C6 C5 H5 . 120.1 ?
C4 C5 H5 . 120.1 ?
C7 C6 C5 . 120.0(9) ?
C7 C6 H6 . 120.0 ?
C5 C6 H6 . 120.0 ?
O1 C7 C6 . 117.3(7) ?
O1 C7 C2 . 121.8(7) ?
C6 C7 C2 . 120.8(7) ?
N2 C8 C9 . 122.5(7) ?
N2 C8 H8 . 118.7 ?
C9 C8 H8 . 118.7 ?
C14 C9 C10 . 117.9(8) ?
C14 C9 C8 . 125.0(6) ?
C10 C9 C8 . 117.0(8) ?
C11 C10 C9 . 120.3(9) ?
C11 C10 H10 . 119.9 ?
C9 C10 H10 . 119.9 ?
C12 C11 C10 . 120.9(8) ?
C12 C11 Cl2 . 119.3(7) ?
C10 C11 Cl2 . 119.8(8) ?
C11 C12 C13 . 120.2(8) ?
C11 C12 H12 . 119.9 ?
C13 C12 H12 . 119.9 ?
C14 C13 C12 . 119.0(8) ?
C14 C13 H13 . 120.5 ?
C12 C13 H13 . 120.5 ?
O2 C14 C13 . 117.9(7) ?
O2 C14 C9 . 120.4(6) ?
C13 C14 C9 . 121.5(7) ?
N2 C15 C16 . 109.1(6) ?
N2 C15 H15A . 109.9 ?
C16 C15 H15A . 109.9 ?
N2 C15 H15B . 109.9 ?
C16 C15 H15B . 109.9 ?
H15A C15 H15B . 108.3 ?
N1 C16 C17 . 114.8(6) ?
N1 C16 C18 . 108.1(6) ?
C17 C16 C18 . 109.7(7) ?
N1 C16 C15 . 104.2(6) ?
C17 C16 C15 . 109.5(6) ?
C18 C16 C15 . 110.4(6) ?
C16 C17 H17A . 109.5 ?
C16 C17 H17B . 109.5 ?
H17A C17 H17B . 109.5 ?
C16 C17 H17C . 109.5 ?
H17A C17 H17C . 109.5 ?
H17B C17 H17C . 109.5 ?
C16 C18 H18A . 109.5 ?
C16 C18 H18B . 109.5 ?
H18A C18 H18B . 109.5 ?
C16 C18 H18C . 109.5 ?
H18A C18 H18C . 109.5 ?
H18B C18 H18C . 109.5 ?
N3 C19 C20 . 129.9(8) ?
N3 C19 H19 . 115.0 ?
C20 C19 H19 . 115.0 ?
C21 C20 C25 . 120.0(8) ?
C21 C20 C19 . 118.3(8) ?
C25 C20 C19 . 121.7(7) ?
C22 C21 C20 . 118.4(8) ?
C22 C21 H21 . 120.8 ?
C20 C21 H21 . 120.8 ?
C23 C22 C21 . 123.5(8) ?
C23 C22 Cl3 . 118.7(8) ?
C21 C22 Cl3 . 117.8(8) ?
C22 C23 C24 . 119.4(8) ?
C22 C23 H23 . 120.3 ?
C24 C23 H23 . 120.3 ?
C23 C24 C25 . 120.6(8) ?
C23 C24 H24 . 119.7 ?
C25 C24 H24 . 119.7 ?
O4 C25 C20 . 123.7(7) ?
O4 C25 C24 . 118.3(7) ?
C20 C25 C24 . 118.0(8) ?
N4 C26 C27 . 125.2(7) ?
N4 C26 H26 . 117.4 ?
C27 C26 H26 . 117.4 ?
C32 C27 C28 . 120.8(8) ?
C32 C27 C26 . 124.3(7) ?
C28 C27 C26 . 114.8(8) ?
C29 C28 C27 . 119.6(8) ?
C29 C28 H28 . 120.2 ?
C27 C28 H28 . 120.2 ?
C30 C29 C28 . 120.7(7) ?
C30 C29 Cl4 . 119.0(7) ?
C28 C29 Cl4 . 120.3(8) ?
C29 C30 C31 . 120.6(8) ?
C29 C30 H30 . 119.7 ?
C31 C30 H30 . 119.7 ?
C30 C31 C32 . 119.9(8) ?
C30 C31 H31 . 120.1 ?
C32 C31 H31 . 120.1 ?
O5 C32 C27 . 123.6(7) ?
O5 C32 C31 . 118.0(7) ?
C27 C32 C31 . 118.4(7) ?
C35A C33A N3 . 116.5(16) ?
C35A C33A C36A . 108.1(16) ?
N3 C33A C36A . 109.7(12) ?
C35A C33A C34A . 109.3(15) ?
N3 C33A C34A . 106.8(11) ?
C36A C33A C34A . 106.1(12) ?
C33A C36A H36A . 109.5 ?
C33A C36A H36B . 109.5 ?
H36A C36A H36B . 109.5 ?
C33A C36A H36C . 109.5 ?
H36A C36A H36C . 109.5 ?
H36B C36A H36C . 109.5 ?
C33A C35A H35A . 109.5 ?
C33A C35A H35B . 109.5 ?
H35A C35A H35B . 109.5 ?
C33A C35A H35C . 109.5 ?
H35A C35A H35C . 109.5 ?
H35B C35A H35C . 109.5 ?
N4 C34A C33A . 102.0(12) ?
N4 C34A H34A . 111.4 ?
C33A C34A H34A . 111.4 ?
N4 C34A H34B . 111.4 ?
C33A C34A H34B . 111.4 ?
H34A C34A H34B . 109.2 ?
C36B C33B C35B . 112.7(17) ?
C36B C33B C34B . 109.4(14) ?
C35B C33B C34B . 109.4(16) ?
C36B C33B N4 . 107.8(14) ?
C35B C33B N4 . 112.5(14) ?
C34B C33B N4 . 104.7(14) ?
C33B C36B H36D . 109.5 ?
C33B C36B H36E . 109.5 ?
H36D C36B H36E . 109.5 ?
C33B C36B H36F . 109.5 ?
H36D C36B H36F . 109.5 ?
H36E C36B H36F . 109.5 ?
C33B C35B H35D . 109.5 ?
C33B C35B H35E . 109.5 ?
H35D C35B H35E . 109.5 ?
C33B C35B H35F . 109.5 ?
H35D C35B H35F . 109.5 ?
H35E C35B H35F . 109.5 ?
N3 C34B C33B . 98.9(12) ?
N3 C34B H34C . 112.0 ?
C33B C34B H34C . 112.0 ?
N3 C34B H34D . 112.0 ?
C33B C34B H34D . 112.0 ?
H34C C34B H34D . 109.7 ?
O12A Cl6A O13A . 110.8(14) ?
O12A Cl6A O14A . 112.2(14) ?
O13A Cl6A O14A . 112.0(16) ?
O12A Cl6A O15A . 109.9(15) ?
O13A Cl6A O15A . 106.6(13) ?
O14A Cl6A O15A . 105.1(13) ?
O12B Cl6B O14B . 118.0(14) ?
O12B Cl6B O13B . 109.4(17) ?
O14B Cl6B O13B . 111.7(19) ?
O12B Cl6B O15B . 109.0(18) ?
O14B Cl6B O15B . 108.0(16) ?
O13B Cl6B O15B . 99.0(16) ?
O11A Cl5A O8A . 113.2(11) ?
O11A Cl5A O9A . 109.7(10) ?
O8A Cl5A O9A . 110.3(10) ?
O11A Cl5A O10A . 108.4(10) ?
O8A Cl5A O10A . 108.0(10) ?
O9A Cl5A O10A . 107.1(10) ?
O11B Cl5B O8B . 113(3) ?
O11B Cl5B O9B . 107(2) ?
O8B Cl5B O9B . 110(2) ?
O11B Cl5B O10B . 111(3) ?
O8B Cl5B O10B . 105(3) ?
O9B Cl5B O10B . 111(3) ?
C37A O16A H16A . 109.5 ?
C37A C38A H38A . 109.5 ?
C37A C38A H38B . 109.5 ?
H38A C38A H38B . 109.5 ?
C37A C38A H38C . 109.5 ?
H38A C38A H38C . 109.5 ?
H38B C38A H38C . 109.5 ?
O16A C37A C38A . 112.2(11) ?
O16A C37A H37A . 109.2 ?
C38A C37A H37A . 109.2 ?
O16A C37A H37B . 109.2 ?
C38A C37A H37B . 109.2 ?
H37A C37A H37B . 107.9 ?
C37B O16B H16B . 109.5 ?
C37B C38B H38D . 109.5 ?
C37B C38B H38E . 109.5 ?
H38D C38B H38E . 109.5 ?
C37B C38B H38F . 109.5 ?
H38D C38B H38F . 109.5 ?
H38E C38B H38F . 109.5 ?
O16B C37B C38B . 113.7(11) ?
O16B C37B H37C . 108.8 ?
C38B C37B H37C . 108.8 ?
O16B C37B H37D . 108.8 ?
C38B C37B H37D . 108.8 ?
H37C C37B H37D . 107.7 ?
Mn2 O6 H6A . 147(3) ?
Mn2 O6 H6B . 101(3) ?
H6A O6 H6B . 105.77(18) ?
Mn2 O7 H7A . 118(6) ?
Mn2 O7 H7B . 120(6) ?
H7A O7 H7B . 106.5(18) ?

loop_
_geom_bond_atom_site_label_1
_geom_bond_atom_site_label_2
_geom_bond_site_symmetry_2
_geom_bond_distance
_geom_bond_publ_flag
Mn1 O1 . 1.851(5) y
Mn1 O2 . 1.895(5) y
Mn1 N1 . 1.977(6) y
Mn1 N2 . 1.955(6) y
Mn1 O3 . 2.221(5) y
Mn1 O2 3_656 2.425(4) y
Mn2 O4 . 1.880(5) y
Mn2 O5 . 1.873(5) y
Mn2 N3 . 1.969(6) y
Mn2 N4 . 1.964(6) y
Mn2 O6 . 2.270(6) y
Mn2 O7 . 2.241(5) y
N1 C1 . 1.314(8) ?
N1 C16 . 1.491(9) ?
N2 C8 . 1.313(8) ?
N2 C15 . 1.462(8) ?
N3 C19 . 1.279(10) ?
N3 C34B . 1.445(18) ?
N3 C33A . 1.522(9) ?
N4 C26 . 1.307(9) ?
N4 C34A . 1.458(9) ?
N4 C33B . 1.624(19) ?
O1 C7 . 1.352(8) ?
O2 C14 . 1.367(7) ?
O2 Mn1 3_656 2.425(4) ?
O3 H3B . 0.840(10) ?
O3 H3A . 0.838(10) ?
O4 C25 . 1.338(9) ?
O5 C32 . 1.336(8) ?
Cl1 C4 . 1.742(9) ?
Cl2 C11 . 1.733(8) ?
Cl3 C22 . 1.760(8) ?
Cl4 C29 . 1.749(8) ?
C1 C2 . 1.424(10) ?
C1 H1 . 0.9300 ?
C2 C7 . 1.393(10) ?
C2 C3 . 1.428(10) ?
C3 C4 . 1.357(13) ?
C3 H3 . 0.9300 ?
C4 C5 . 1.388(13) ?
C5 C6 . 1.388(11) ?
C5 H5 . 0.9300 ?
C6 C7 . 1.380(10) ?
C6 H6 . 0.9300 ?
C8 C9 . 1.427(10) ?
C8 H8 . 0.9300 ?
C9 C14 . 1.390(10) ?
C9 C10 . 1.418(9) ?
C10 C11 . 1.377(12) ?
C10 H10 . 0.9300 ?
C11 C12 . 1.364(12) ?
C12 C13 . 1.406(10) ?
C12 H12 . 0.9300 ?
C13 C14 . 1.382(10) ?
C13 H13 . 0.9300 ?
C15 C16 . 1.541(10) ?
C15 H15A . 0.9700 ?
C15 H15B . 0.9700 ?
C16 C17 . 1.509(9) ?
C16 C18 . 1.536(10) ?
C17 H17A . 0.9600 ?
C17 H17B . 0.9600 ?
C17 H17C . 0.9600 ?
C18 H18A . 0.9600 ?
C18 H18B . 0.9600 ?
C18 H18C . 0.9600 ?
C19 C20 . 1.431(11) ?
C19 H19 . 0.9300 ?
C20 C21 . 1.402(10) ?
C20 C25 . 1.409(10) ?
C21 C22 . 1.360(12) ?
C21 H21 . 0.9300 ?
C22 C23 . 1.345(12) ?
C23 C24 . 1.374(10) ?
C23 H23 . 0.9300 ?
C24 C25 . 1.409(10) ?
C24 H24 . 0.9300 ?
C26 C27 . 1.423(11) ?
C26 H26 . 0.9300 ?
C27 C32 . 1.385(10) ?
C27 C28 . 1.387(10) ?
C28 C29 . 1.376(12) ?
C28 H28 . 0.9300 ?
C29 C30 . 1.368(12) ?
C30 C31 . 1.374(10) ?
C30 H30 . 0.9300 ?
C31 C32 . 1.418(10) ?
C31 H31 . 0.9300 ?
C33A C35A . 1.519(10) ?
C33A C36A . 1.523(15) ?
C33A C34A . 1.53(3) ?
C36A H36A . 0.9600 ?
C36A H36B . 0.9600 ?
C36A H36C . 0.9600 ?
C35A H35A . 0.9600 ?
C35A H35B . 0.9600 ?
C35A H35C . 0.9600 ?
C34A H34A . 0.9700 ?
C34A H34B . 0.9700 ?
C33B C36B . 1.520(15) ?
C33B C35B . 1.54(3) ?
C33B C34B . 1.56(3) ?
C36B H36D . 0.9600 ?
C36B H36E . 0.9600 ?
C36B H36F . 0.9600 ?
C35B H35D . 0.9600 ?
C35B H35E . 0.9600 ?
C35B H35F . 0.9600 ?
C34B H34C . 0.9700 ?
C34B H34D . 0.9700 ?
Cl6A O12A . 1.390(15) ?
Cl6A O13A . 1.401(13) ?
Cl6A O14A . 1.413(16) ?
Cl6A O15A . 1.456(15) ?
Cl6B O12B . 1.385(18) ?
Cl6B O14B . 1.387(19) ?
Cl6B O13B . 1.403(16) ?
Cl6B O15B . 1.477(17) ?
Cl5A O11A . 1.384(11) ?
Cl5A O8A . 1.395(12) ?
Cl5A O9A . 1.425(12) ?
Cl5A O10A . 1.463(11) ?
Cl5B O11B . 1.40(2) ?
Cl5B O8B . 1.40(2) ?
Cl5B O9B . 1.42(2) ?
Cl5B O10B . 1.46(2) ?
O16A C37A . 1.422(10) ?
O16A H16A . 0.8200 ?
C38A C37A . 1.466(10) ?
C38A H38A . 0.9600 ?
C38A H38B . 0.9600 ?
C38A H38C . 0.9600 ?
C37A H37A . 0.9700 ?
C37A H37B . 0.9700 ?
O16B C37B . 1.412(10) ?
O16B H16B . 0.8200 ?
C38B C37B . 1.458(10) ?
C38B H38D . 0.9600 ?
C38B H38E . 0.9600 ?
C38B H38F . 0.9600 ?
C37B H37C . 0.9700 ?
C37B H37D . 0.9700 ?
O6 H6A . 0.8402(12) ?
O6 H6B . 0.8401(11) ?
O7 H7A . 0.837(10) ?
O7 H7B . 0.838(10) ?

loop_
_geom_hbond_atom_site_label_D
_geom_hbond_atom_site_label_H
_geom_hbond_atom_site_label_A
_geom_hbond_site_symmetry_A
_geom_hbond_distance_DH
_geom_hbond_distance_HA
_geom_hbond_distance_DA
_geom_hbond_angle_DHA
_geom_hbond_publ_flag
O3 H3A O5 1_545 0.84(4) 1.98(5) 2.781(8) 158(5) no
O3 H3B O10A 3_666 0.84(4) 2.23(5) 3.016(18) 157(4) no
O6 H6B O4 3_776 0.84(3) 2.25(3) 2.899(8) 134(3) no
O6 H6A O3 3_766 0.84(3) 2.33(3) 3.139(7) 164(4) no
O7 H7B O1 1_565 0.84(8) 2.09(7) 2.915(8) 168(7) no
O7 H7A O16B . 0.84(5) 2.33(8) 2.731(16) 110(7) no
C24 H24 O15B 2_656 0.93 2.43 3.19(3) 139 no
C28 H28 O8A 4_675 0.93 2.51 3.23(2) 135 no
C31 H31 O10A 3_676 0.93 2.43 3.34(2) 169 no
